data_7114211
loop_
_publ_author_name
'Murugesu, Muralee'
'Anson, Christopher E.'
'Powell, Annie K.'

_publ_section_title
;
 Engineering of ferrimagnetic Cu12-cluster arrays through supramolecular
 interactionsElectronic supplementary information (ESI) available: \cT vs.
 T plot for K+ salt 1b at magnetic fields of 1 and 10 kOe. See
 http://www.rsc.org/suppdata/cc/b2/b201585b/
;
_journal_issue 10
_journal_name_full 'Chemical Communications'
_journal_page_first 1054
_journal_paper_doi 10.1039/b201585b
_journal_year 2002
_chemical_formula_sum 'C107.5 H207 Cu14 N6 O79'
_chemical_formula_weight 3737.35
_chemical_name_systematic
; 
? 
;
_space_group_IT_number 2
_symmetry_cell_setting triclinic
_symmetry_space_group_name_Hall '-P 1'
_symmetry_space_group_name_H-M 'P -1'
_atom_sites_solution_hydrogens geom
_atom_sites_solution_primary direct
_atom_sites_solution_secondary difmap
_audit_creation_method SHELXL-97
_cell_angle_alpha 63.190(5)
_cell_angle_beta 71.862(5)
_cell_angle_gamma 74.133(5)
_cell_formula_units_Z 2
_cell_length_a 18.0778(11)
_cell_length_b 22.4167(15)
_cell_length_c 23.3107(15)
_cell_measurement_reflns_used 21168
_cell_measurement_temperature 200(2)
_cell_measurement_theta_max 25.64
_cell_measurement_theta_min 1.90
_cell_volume 7913.0(10)
_computing_cell_refinement 'X-Area 1.09 (Stoe & Cie GmbH, 2000)'
_computing_data_collection 'WinXpose 1.05 (Stoe & Cie GmbH, 2000)'
_computing_data_reduction 'X-Area 1.09 (Stoe & Cie GmbH, 2000)'
_computing_molecular_graphics 'XP: SHELXTL 5.1 (Bruker AXS Inc., 1997)'
_computing_publication_material 'XCIF: SHELXTL 5.1 (Bruker AXS Inc., 1997)'
_computing_structure_refinement 'XL: SHELXTL 5.1 (Bruker AXS Inc., 1997)'
_computing_structure_solution 'XS: SHELXTL 5.1 (Bruker AXS Inc., 1997)'
_diffrn_ambient_temperature 200(2)
_diffrn_measured_fraction_theta_full 0.941
_diffrn_measured_fraction_theta_max 0.926
_diffrn_measurement_device_type 'Stoe IPDS II'
_diffrn_measurement_method 'area detector'
_diffrn_radiation_monochromator graphite
_diffrn_radiation_source 'fine-focus sealed tube'
_diffrn_radiation_type MoK\a
_diffrn_radiation_wavelength 0.71073
_diffrn_reflns_av_R_equivalents 0.0586
_diffrn_reflns_av_sigmaI/netI 0.0808
_diffrn_reflns_limit_h_max 22
_diffrn_reflns_limit_h_min -23
_diffrn_reflns_limit_k_max 28
_diffrn_reflns_limit_k_min -28
_diffrn_reflns_limit_l_max 29
_diffrn_reflns_limit_l_min -28
_diffrn_reflns_number 54761
_diffrn_reflns_theta_full 25.00
_diffrn_reflns_theta_max 27.16
_diffrn_reflns_theta_min 1.90
_exptl_absorpt_coefficient_mu 1.935
_exptl_crystal_density_diffrn 1.569
_exptl_crystal_density_method 'not measured'
_exptl_crystal_F_000 3864
_refine_diff_density_max 0.938
_refine_diff_density_min -1.082
_refine_diff_density_rms 0.135
_refine_ls_extinction_coef 0.0082(3)
_refine_ls_extinction_expression Fc^*^=kFc[1+0.001xFc^2^\l^3^/sin(2\q)]^-1/4^
_refine_ls_extinction_method SHELXL
_refine_ls_goodness_of_fit_ref 1.027
_refine_ls_hydrogen_treatment mixed
_refine_ls_matrix_type fullcycle
_refine_ls_number_parameters 1643
_refine_ls_number_reflns 32526
_refine_ls_number_restraints 0
_refine_ls_restrained_S_all 1.027
_refine_ls_R_factor_all 0.1129
_refine_ls_R_factor_gt 0.0706
_refine_ls_shift/su_max 0.002
_refine_ls_shift/su_mean 0.000
_refine_ls_structure_factor_coef Fsqd
_refine_ls_weighting_details 'calc w=1/[\s^2^(Fo^2^)+(0.1115P)^2^+0.3077P] where P=(Fo^2^+2Fc^2^)/3'
_refine_ls_weighting_scheme calc
_refine_ls_wR_factor_gt 0.1734
_refine_ls_wR_factor_ref 0.1984
_reflns_number_gt 20633
_reflns_number_total 32526
_reflns_threshold_expression >2sigma(I)
_cod_data_source_file b201585b.txt
_cod_data_source_block simona
_cod_original_cell_volume 7913.0(9)
_cod_original_formula_sum 'C107.50 H207 Cu14 N6 O79'
_cod_database_code 7114211

loop_
_symmetry_equiv_pos_as_xyz
'x, y, z'
'-x, -y, -z'

loop_
_atom_site_label
_atom_site_type_symbol
_atom_site_fract_x
_atom_site_fract_y
_atom_site_fract_z
_atom_site_U_iso_or_equiv
_atom_site_adp_type
_atom_site_occupancy
_atom_site_symmetry_multiplicity
_atom_site_calc_flag
_atom_site_refinement_flags
_atom_site_disorder_assembly
_atom_site_disorder_group
Cu1 Cu 0.27042(4) 0.39855(4) 0.27872(4) 0.03438(17) Uani 1 1 d . . .
Cu2 Cu 0.41302(4) 0.38615(4) 0.33373(3) 0.03242(17) Uani 1 1 d . . .
Cu3 Cu 0.23909(4) 0.40388(4) 0.41715(3) 0.03179(17) Uani 1 1 d . . .
Cu4 Cu 0.41590(4) 0.51298(4) 0.12696(4) 0.03535(18) Uani 1 1 d . . .
Cu5 Cu 0.40230(5) 0.66276(4) 0.07299(4) 0.03987(19) Uani 1 1 d . . .
Cu6 Cu 0.40889(4) 0.51258(4) 0.41357(3) 0.03168(17) Uani 1 1 d . . .
Cu7 Cu 0.39171(4) 0.66276(4) 0.35161(3) 0.03439(18) Uani 1 1 d . . .
Cu8 Cu 0.07586(5) 0.54261(4) 0.33094(4) 0.03707(18) Uani 1 1 d . . .
Cu9 Cu 0.06088(5) 0.69265(4) 0.27428(4) 0.03874(19) Uani 1 1 d . . .
Cu10 Cu 0.23522(5) 0.80256(4) 0.11215(4) 0.03612(18) Uani 1 1 d . . .
Cu11 Cu 0.37887(4) 0.79391(4) 0.16916(3) 0.03366(17) Uani 1 1 d . . .
Cu12 Cu 0.20607(4) 0.80703(4) 0.25078(3) 0.03404(18) Uani 1 1 d . . .
O1 O 0.3052(2) 0.4401(2) 0.32469(19) 0.0315(9) Uani 1 1 d . . .
C1 C 0.3001(4) 0.5135(3) 0.2941(3) 0.0321(12) Uani 1 1 d . . .
H1A H 0.2453 0.5345 0.2920 0.048 Uiso 1 1 calc R . .
H1B H 0.3332 0.5271 0.2494 0.048 Uiso 1 1 calc R . .
H1C H 0.3185 0.5283 0.3203 0.048 Uiso 1 1 calc R . .
O2 O 0.3380(3) 0.5929(2) 0.1156(2) 0.0386(10) Uani 1 1 d . . .
C2 C 0.2553(4) 0.5997(4) 0.1245(4) 0.0474(17) Uani 1 1 d . . .
H2A H 0.2390 0.5549 0.1489 0.071 Uiso 1 1 calc R . .
H2B H 0.2413 0.6210 0.0814 0.071 Uiso 1 1 calc R . .
H2C H 0.2284 0.6280 0.1494 0.071 Uiso 1 1 calc R . .
O3 O 0.4794(3) 0.5822(3) 0.0930(3) 0.0557(14) Uani 1 1 d . . .
C3 C 0.5560(5) 0.5773(4) 0.0988(5) 0.058(2) Uani 1 1 d . . .
H3A H 0.5835 0.5308 0.1080 0.087 Uiso 1 1 calc R . .
H3B H 0.5533 0.5894 0.1350 0.087 Uiso 1 1 calc R . .
H3C H 0.5848 0.6083 0.0576 0.087 Uiso 1 1 calc R . .
O4 O 0.4298(3) 0.5858(2) 0.32936(18) 0.0362(10) Uani 1 1 d . . .
C4 C 0.4776(4) 0.5817(3) 0.2690(3) 0.0379(14) Uani 1 1 d . . .
H4A H 0.4775 0.6272 0.2338 0.057 Uiso 1 1 calc R . .
H4B H 0.4564 0.5536 0.2576 0.057 Uiso 1 1 calc R . .
H4C H 0.5317 0.5614 0.2744 0.057 Uiso 1 1 calc R . .
O5 O 0.3647(3) 0.5903(2) 0.4368(2) 0.0420(11) Uani 1 1 d . . .
C5 C 0.2904(4) 0.5968(4) 0.4807(3) 0.0501(18) Uani 1 1 d . . .
H5A H 0.2874 0.5555 0.5213 0.075 Uiso 1 1 calc R . .
H5B H 0.2477 0.6037 0.4597 0.075 Uiso 1 1 calc R . .
H5C H 0.2851 0.6356 0.4912 0.075 Uiso 1 1 calc R . .
O6 O 0.0989(3) 0.6138(2) 0.3431(2) 0.0467(12) Uani 1 1 d . . .
C6 C 0.1361(4) 0.6086(4) 0.3909(3) 0.0429(15) Uani 1 1 d . . .
H6A H 0.1492 0.5609 0.4193 0.064 Uiso 1 1 calc R . .
H6B H 0.1002 0.6326 0.4178 0.064 Uiso 1 1 calc R . .
H6C H 0.1844 0.6289 0.3688 0.064 Uiso 1 1 calc R . .
O7 O 0.0337(3) 0.6219(3) 0.2646(3) 0.0534(13) Uani 1 1 d . . .
C7 C 0.0055(9) 0.6263(5) 0.2131(5) 0.093(4) Uani 1 1 d . . .
H7A H -0.0126 0.6738 0.1871 0.140 Uiso 1 1 calc R . .
H7B H -0.0385 0.6007 0.2312 0.140 Uiso 1 1 calc R . .
H7C H 0.0479 0.6074 0.1848 0.140 Uiso 1 1 calc R . .
O8 O 0.2773(2) 0.7591(2) 0.1946(2) 0.0342(9) Uani 1 1 d . . .
C8 C 0.2823(4) 0.6867(3) 0.2264(3) 0.0325(12) Uani 1 1 d . . .
H8A H 0.3182 0.6664 0.1964 0.049 Uiso 1 1 calc R . .
H8B H 0.2299 0.6746 0.2380 0.049 Uiso 1 1 calc R . .
H8C H 0.3022 0.6699 0.2664 0.049 Uiso 1 1 calc R . .
Cu13 Cu 0.48043(5) 0.43051(4) 0.03896(4) 0.0439(2) Uani 1 1 d . . .
O9 O 0.5694(3) 0.4759(2) -0.0146(2) 0.0401(10) Uani 1 1 d . . .
C9 C 0.6447(5) 0.4517(5) 0.0050(5) 0.066(2) Uani 1 1 d . . .
H9A H 0.6594 0.4031 0.0154 0.099 Uiso 1 1 calc R . .
H9B H 0.6403 0.4598 0.0440 0.099 Uiso 1 1 calc R . .
H9C H 0.6852 0.4759 -0.0311 0.099 Uiso 1 1 calc R . .
O10 O 0.5317(3) 0.3377(3) 0.0608(3) 0.0545(13) Uani 1 1 d . . .
Cu14 Cu 0.51383(5) 0.42629(4) 0.51400(4) 0.03686(18) Uani 1 1 d . . .
O11 O 0.5271(2) 0.5130(2) 0.4408(2) 0.0353(9) Uani 1 1 d . . .
C11 C 0.5944(4) 0.5213(4) 0.3872(3) 0.0478(17) Uani 1 1 d . . .
H11A H 0.5900 0.5685 0.3554 0.072 Uiso 1 1 calc R . .
H11B H 0.5970 0.4917 0.3657 0.072 Uiso 1 1 calc R . .
H11C H 0.6422 0.5092 0.4039 0.072 Uiso 1 1 calc R . .
O12 O 0.4973(3) 0.3403(3) 0.5896(2) 0.0470(12) Uani 1 1 d . . .
C12 C 0.4976(11) 0.2769(8) 0.5858(8) 0.052(4) Uani 0.50 1 d P A 1
O99 O 0.5084(12) 0.2271(10) 0.5812(10) 0.109(6) Uiso 0.50 1 d P B 2
C99 C 0.499(3) 0.175(3) 0.651(3) 0.183(18) Uiso 0.50 1 d P B 2
N1 N 0.2401(3) 0.3429(3) 0.2435(3) 0.0418(13) Uani 1 1 d . . .
C13 C 0.1548(4) 0.3387(4) 0.2597(4) 0.0486(17) Uani 1 1 d . . .
C14 C 0.0960(4) 0.3853(4) 0.2782(3) 0.0428(15) Uani 1 1 d . . .
C15 C 0.0181(5) 0.3767(5) 0.2926(5) 0.064(2) Uani 1 1 d . . .
H15 H -0.0230 0.4081 0.3055 0.077 Uiso 1 1 calc R . .
C16 C -0.0004(6) 0.3230(6) 0.2884(6) 0.084(3) Uani 1 1 d . . .
H16 H -0.0539 0.3168 0.3004 0.101 Uiso 1 1 calc R . .
C17 C 0.0559(6) 0.2799(6) 0.2676(7) 0.091(4) Uani 1 1 d . . .
H17 H 0.0420 0.2448 0.2626 0.109 Uiso 1 1 calc R . .
C18 C 0.1348(5) 0.2861(5) 0.2532(5) 0.067(3) Uani 1 1 d . . .
H18 H 0.1749 0.2549 0.2392 0.080 Uiso 1 1 calc R . .
C19 C 0.1088(4) 0.4438(4) 0.2854(3) 0.0414(15) Uani 1 1 d . . .
O13 O 0.1762(3) 0.4632(2) 0.2667(2) 0.0384(10) Uani 1 1 d . . .
O14 O 0.0491(3) 0.4779(2) 0.3090(2) 0.0435(11) Uani 1 1 d . . .
C20 C 0.2837(5) 0.2735(4) 0.2778(5) 0.066(2) Uani 1 1 d . . .
H20A H 0.2970 0.2477 0.2499 0.079 Uiso 1 1 calc R . .
H20B H 0.2487 0.2489 0.3198 0.079 Uiso 1 1 calc R . .
C21 C 0.3594(6) 0.2762(4) 0.2922(5) 0.063(2) Uani 1 1 d . . .
O15 O 0.3645(3) 0.3320(2) 0.2899(2) 0.0424(11) Uani 1 1 d . . .
O16 O 0.4062(5) 0.2246(4) 0.3114(6) 0.117(4) Uani 1 1 d . . .
C22 C 0.2664(5) 0.3692(5) 0.1708(4) 0.062(2) Uani 1 1 d . . .
H22A H 0.2215 0.4000 0.1514 0.074 Uiso 1 1 calc R . .
H22B H 0.2797 0.3307 0.1576 0.074 Uiso 1 1 calc R . .
C23 C 0.3362(4) 0.4067(4) 0.1408(3) 0.0440(16) Uani 1 1 d . . .
O17 O 0.3394(3) 0.4476(2) 0.1642(2) 0.0387(10) Uani 1 1 d . . .
O18 O 0.3828(3) 0.3954(3) 0.0930(2) 0.0513(13) Uani 1 1 d . . .
N2 N 0.5141(3) 0.3184(3) 0.3509(2) 0.0375(12) Uani 1 1 d . . .
C24 C 0.5633(4) 0.3021(3) 0.2944(3) 0.0386(14) Uani 1 1 d . . .
C25 C 0.5574(4) 0.3430(4) 0.2292(3) 0.0409(15) Uani 1 1 d . . .
C26 C 0.6075(5) 0.3201(4) 0.1810(3) 0.0521(19) Uani 1 1 d . . .
H26 H 0.6044 0.3461 0.1362 0.063 Uiso 1 1 calc R . .
C27 C 0.6612(6) 0.2608(5) 0.1966(4) 0.065(3) Uani 1 1 d . . .
H27 H 0.6943 0.2471 0.1627 0.078 Uiso 1 1 calc R . .
C28 C 0.6671(6) 0.2211(5) 0.2616(4) 0.066(3) Uani 1 1 d . . .
H28 H 0.7033 0.1801 0.2728 0.079 Uiso 1 1 calc R . .
C29 C 0.6184(5) 0.2434(4) 0.3091(3) 0.053(2) Uani 1 1 d . . .
H29 H 0.6227 0.2176 0.3537 0.064 Uiso 1 1 calc R . .
C30 C 0.5040(4) 0.4076(3) 0.2062(3) 0.0352(13) Uani 1 1 d . . .
O19 O 0.4617(2) 0.4367(2) 0.2438(2) 0.0339(9) Uani 1 1 d . . .
O20 O 0.5031(3) 0.4355(2) 0.14550(19) 0.0389(10) Uani 1 1 d . . .
C31 C 0.4841(6) 0.2582(4) 0.4074(4) 0.070(3) Uani 1 1 d . . .
H31A H 0.5237 0.2342 0.4351 0.085 Uiso 1 1 calc R . .
H31B H 0.4779 0.2269 0.3904 0.085 Uiso 1 1 calc R . .
C32 C 0.4053(5) 0.2756(4) 0.4502(4) 0.061(2) Uani 1 1 d . . .
O21 O 0.3662(3) 0.3338(2) 0.4240(2) 0.0405(10) Uani 1 1 d . . .
O22 O 0.3840(5) 0.2342(4) 0.5045(4) 0.133(5) Uani 1 1 d . . .
C33 C 0.5647(5) 0.3485(5) 0.3683(5) 0.064(2) Uani 1 1 d . . .
H33A H 0.6009 0.3113 0.3941 0.076 Uiso 1 1 calc R . .
H33B H 0.5974 0.3769 0.3271 0.076 Uiso 1 1 calc R . .
C34 C 0.5200(4) 0.3908(4) 0.4070(3) 0.0386(14) Uani 1 1 d . A .
O23 O 0.4657(3) 0.4373(2) 0.38415(19) 0.0365(10) Uani 1 1 d . . .
O24 O 0.5455(3) 0.3787(2) 0.4562(2) 0.0429(11) Uani 1 1 d . . .
N3 N 0.1746(3) 0.3552(3) 0.5098(2) 0.0323(11) Uani 1 1 d . . .
C35 C 0.2078(4) 0.3409(3) 0.5658(3) 0.0375(14) Uani 1 1 d . . .
C36 C 0.2707(4) 0.3713(3) 0.5581(3) 0.0362(14) Uani 1 1 d . . .
C37 C 0.2997(4) 0.3515(4) 0.6150(3) 0.0479(17) Uani 1 1 d . . .
H37 H 0.3427 0.3706 0.6113 0.057 Uiso 1 1 calc R . .
C38 C 0.2674(5) 0.3051(5) 0.6758(4) 0.065(2) Uani 1 1 d . . .
H38 H 0.2882 0.2924 0.7131 0.078 Uiso 1 1 calc R . .
C39 C 0.2045(6) 0.2776(5) 0.6813(4) 0.073(3) Uani 1 1 d . . .
H39 H 0.1821 0.2458 0.7229 0.088 Uiso 1 1 calc R . .
C40 C 0.1738(5) 0.2958(4) 0.6275(4) 0.056(2) Uani 1 1 d . . .
H40 H 0.1296 0.2775 0.6323 0.068 Uiso 1 1 calc R . .
C41 C 0.3073(3) 0.4255(3) 0.4974(3) 0.0321(13) Uani 1 1 d . . .
O25 O 0.2797(2) 0.4543(2) 0.44566(18) 0.0320(9) Uani 1 1 d . . .
O26 O 0.3654(3) 0.4449(2) 0.50019(19) 0.0360(10) Uani 1 1 d . . .
C42 C 0.1712(5) 0.2899(4) 0.5080(3) 0.0444(16) Uani 1 1 d . . .
H42A H 0.1205 0.2747 0.5361 0.053 Uiso 1 1 calc R . .
H42B H 0.2140 0.2551 0.5273 0.053 Uiso 1 1 calc R . .
C43 C 0.1786(4) 0.2941(3) 0.4399(3) 0.0423(15) Uani 1 1 d . . .
O27 O 0.2079(3) 0.3447(2) 0.3916(2) 0.0409(11) Uani 1 1 d . . .
O28 O 0.1609(4) 0.2483(3) 0.4343(3) 0.0715(19) Uani 1 1 d . . .
C44 C 0.0945(4) 0.3967(4) 0.5177(3) 0.0439(17) Uani 1 1 d . . .
H44A H 0.0936 0.4224 0.5430 0.053 Uiso 1 1 calc R . .
H44B H 0.0555 0.3653 0.5444 0.053 Uiso 1 1 calc R . .
C45 C 0.0675(4) 0.4464(3) 0.4545(3) 0.0378(14) Uani 1 1 d . . .
O29 O 0.1219(3) 0.4704(2) 0.4035(2) 0.0369(10) Uani 1 1 d . . .
O30 O -0.0031(3) 0.4640(3) 0.4556(2) 0.0515(13) Uani 1 1 d . . .
N4 N 0.1970(4) 0.8562(3) 0.0263(3) 0.0458(14) Uani 1 1 d . . .
C46 C 0.1116(5) 0.8722(4) 0.0305(3) 0.0463(16) Uani 1 1 d . . .
C47 C 0.0583(5) 0.8394(4) 0.0867(4) 0.0478(17) Uani 1 1 d . . .
C48 C -0.0236(5) 0.8578(5) 0.0867(4) 0.068(3) Uani 1 1 d . . .
H48 H -0.0608 0.8365 0.1253 0.081 Uiso 1 1 calc R . .
C49 C -0.0496(6) 0.9068(6) 0.0307(6) 0.099(4) Uani 1 1 d . . .
H49 H -0.1043 0.9185 0.0308 0.119 Uiso 1 1 calc R . .
C50 C 0.0050(6) 0.9385(6) -0.0253(5) 0.092(4) Uani 1 1 d . . .
H50 H -0.0121 0.9715 -0.0640 0.110 Uiso 1 1 calc R . .
C51 C 0.0845(5) 0.9220(4) -0.0247(4) 0.063(2) Uani 1 1 d . . .
H51 H 0.1212 0.9451 -0.0627 0.076 Uiso 1 1 calc R . .
C52 C 0.0780(4) 0.7834(3) 0.1493(3) 0.0415(15) Uani 1 1 d . . .
O31 O 0.1481(3) 0.7533(2) 0.1524(2) 0.0413(11) Uani 1 1 d . . .
O32 O 0.0208(3) 0.7654(2) 0.1985(2) 0.0470(12) Uani 1 1 d . . .
C53 C 0.2306(7) 0.9203(5) -0.0007(7) 0.101(5) Uani 1 1 d . . .
H53A H 0.1898 0.9545 0.0120 0.121 Uiso 1 1 calc R . .
H53B H 0.2438 0.9379 -0.0494 0.121 Uiso 1 1 calc R . .
C54 C 0.3032(5) 0.9117(4) 0.0226(5) 0.066(3) Uani 1 1 d . . .
O33 O 0.3163(3) 0.8594(2) 0.0730(2) 0.0432(11) Uani 1 1 d . . .
O34 O 0.3452(5) 0.9567(4) -0.0065(5) 0.117(4) Uani 1 1 d . . .
C55 C 0.2304(8) 0.8175(7) -0.0154(5) 0.111(6) Uani 1 1 d . . .
H55A H 0.2493 0.8501 -0.0606 0.134 Uiso 1 1 calc R . .
H55B H 0.1863 0.8004 -0.0169 0.134 Uiso 1 1 calc R . .
C56 C 0.2954(4) 0.7592(4) 0.0005(3) 0.0463(17) Uani 1 1 d . . .
O35 O 0.3126(3) 0.7372(2) 0.0557(2) 0.0440(11) Uani 1 1 d . . .
O36 O 0.3263(4) 0.7348(3) -0.0413(3) 0.0654(17) Uani 1 1 d . . .
N5 N 0.4811(3) 0.8310(3) 0.1450(2) 0.0382(12) Uani 1 1 d . . .
C57 C 0.5114(4) 0.8566(3) 0.0724(3) 0.0383(14) Uani 1 1 d . . .
C58 C 0.5057(4) 0.8217(3) 0.0373(3) 0.0374(14) Uani 1 1 d . . .
C59 C 0.5371(5) 0.8465(4) -0.0311(3) 0.056(2) Uani 1 1 d . . .
H59 H 0.5327 0.8241 -0.0558 0.067 Uiso 1 1 calc R . .
C60 C 0.5741(6) 0.9029(4) -0.0626(4) 0.064(2) Uani 1 1 d . . .
H60 H 0.5956 0.9188 -0.1087 0.077 Uiso 1 1 calc R . .
C61 C 0.5801(5) 0.9363(4) -0.0272(4) 0.059(2) Uani 1 1 d . . .
H61 H 0.6051 0.9754 -0.0492 0.070 Uiso 1 1 calc R . .
C62 C 0.5499(5) 0.9134(4) 0.0398(4) 0.0501(18) Uani 1 1 d . . .
H62 H 0.5551 0.9362 0.0638 0.060 Uiso 1 1 calc R . .
C63 C 0.4697(4) 0.7584(3) 0.0658(3) 0.0398(15) Uani 1 1 d . . .
O37 O 0.4335(3) 0.7338(2) 0.1270(2) 0.0375(10) Uani 1 1 d . . .
O38 O 0.4762(3) 0.7293(2) 0.0295(2) 0.0454(12) Uani 1 1 d . . .
C64 C 0.4578(5) 0.8833(4) 0.1733(4) 0.0519(18) Uani 1 1 d . . .
H64A H 0.4818 0.9239 0.1407 0.062 Uiso 1 1 calc R . .
H64B H 0.4796 0.8654 0.2130 0.062 Uiso 1 1 calc R . .
C65 C 0.3692(5) 0.9046(4) 0.1919(4) 0.0498(18) Uani 1 1 d . . .
O39 O 0.3251(3) 0.8645(2) 0.1993(2) 0.0444(11) Uani 1 1 d . . .
O40 O 0.3459(5) 0.9574(4) 0.2006(4) 0.089(2) Uani 1 1 d . . .
C66 C 0.5416(4) 0.7759(4) 0.1775(3) 0.0452(17) Uani 1 1 d . . .
H66A H 0.5838 0.7965 0.1772 0.054 Uiso 1 1 calc R . .
H66B H 0.5657 0.7479 0.1515 0.054 Uiso 1 1 calc R . .
C67 C 0.5090(4) 0.7308(4) 0.2474(3) 0.0424(15) Uani 1 1 d . . .
O41 O 0.4356(3) 0.7282(2) 0.2638(2) 0.0386(10) Uani 1 1 d . . .
O42 O 0.5571(3) 0.6983(3) 0.2836(2) 0.0543(14) Uani 1 1 d . . .
N6 N 0.1358(3) 0.8609(3) 0.3041(3) 0.0429(13) Uani 1 1 d . . .
C68 C 0.1777(5) 0.8792(4) 0.3358(4) 0.0520(19) Uani 1 1 d . . .
C69 C 0.2457(5) 0.8377(4) 0.3582(4) 0.0549(19) Uani 1 1 d . . .
C70 C 0.2829(8) 0.8583(6) 0.3885(7) 0.098(4) Uani 1 1 d . . .
H70 H 0.3285 0.8303 0.4040 0.117 Uiso 1 1 calc R . .
C71 C 0.2546(11) 0.9198(8) 0.3969(10) 0.152(8) Uani 1 1 d . . .
H71 H 0.2830 0.9352 0.4144 0.182 Uiso 1 1 calc R . .
C72 C 0.1842(11) 0.9573(8) 0.3787(10) 0.152(8) Uani 1 1 d . . .
H72 H 0.1613 0.9965 0.3878 0.183 Uiso 1 1 calc R . .
C73 C 0.1475(7) 0.9378(5) 0.3476(6) 0.080(3) Uani 1 1 d . . .
H73 H 0.1006 0.9650 0.3340 0.096 Uiso 1 1 calc R . .
C74 C 0.2822(4) 0.7714(4) 0.3517(3) 0.0423(15) Uani 1 1 d . . .
O43 O 0.2570(3) 0.7480(2) 0.3228(2) 0.0368(10) Uani 1 1 d . . .
O44 O 0.3399(3) 0.7379(2) 0.3799(2) 0.0435(11) Uani 1 1 d . . .
C75 C 0.0908(6) 0.9187(5) 0.2577(4) 0.068(3) Uani 1 1 d . . .
H75A H 0.1083 0.9612 0.2478 0.081 Uiso 1 1 calc R . .
H75B H 0.0341 0.9220 0.2794 0.081 Uiso 1 1 calc R . .
C76 C 0.1010(6) 0.9120(4) 0.1930(5) 0.070(3) Uani 1 1 d . . .
O45 O 0.1591(3) 0.8708(2) 0.1777(2) 0.0425(11) Uani 1 1 d . . .
O46 O 0.0515(6) 0.9479(4) 0.1596(4) 0.109(3) Uani 1 1 d . . .
C77 C 0.0792(5) 0.8147(5) 0.3594(4) 0.057(2) Uani 1 1 d . . .
H77A H 0.0342 0.8427 0.3774 0.069 Uiso 1 1 calc R . .
H77B H 0.1068 0.7833 0.3953 0.069 Uiso 1 1 calc R . .
C78 C 0.0476(4) 0.7732(4) 0.3377(4) 0.0504(18) Uani 1 1 d . . .
O47 O 0.0956(3) 0.7562(2) 0.2919(2) 0.0414(11) Uani 1 1 d . . .
O48 O -0.0155(4) 0.7549(4) 0.3671(3) 0.0739(19) Uani 1 1 d . . .
O111 O 0.4573(6) 0.2367(5) 0.1478(5) 0.118(3) Uiso 1 1 d . . .
C111 C 0.5077(13) 0.1786(11) 0.1821(11) 0.157(7) Uiso 1 1 d . . .
O121 O -0.1134(14) 0.9477(12) 0.1975(12) 0.165(8) Uiso 0.70 1 d P . .
O122 O -0.1062(18) 0.9582(15) 0.2234(16) 0.091(8) Uiso 0.30 1 d P . .
C121 C -0.1261(13) 0.8881(11) 0.2447(11) 0.150(7) Uiso 1 1 d . . .
O131 O 0.6831(16) 0.8130(15) -0.1799(15) 0.154(9) Uiso 0.50 1 d P . .
O132 O 0.707(2) 0.722(2) -0.055(2) 0.222(15) Uiso 0.50 1 d P . .
C131 C 0.6915(14) 0.7646(13) -0.1256(13) 0.168(8) Uiso 1 1 d . . .
O141 O 0.2074(9) 1.0344(7) 0.1696(7) 0.162(5) Uiso 1 1 d . . .
C141 C 0.2090(16) 1.0462(14) 0.1009(14) 0.195(10) Uiso 1 1 d . . .
O151 O 0.2350(13) 0.9553(11) -0.1683(10) 0.106(6) Uiso 0.50 1 d P . .
O152 O 0.214(3) 0.923(2) -0.176(2) 0.232(18) Uiso 0.50 1 d P . .
C151 C 0.269(4) 0.916(3) -0.218(3) 0.166(19) Uiso 0.50 1 d P . .
C152 C 0.292(3) 0.937(2) -0.211(2) 0.133(13) Uiso 0.50 1 d P . .
O161 O 0.6160(17) 0.1564(14) 0.4972(14) 0.149(8) Uiso 0.50 1 d P . .
O162 O 0.560(3) 0.109(3) 0.542(3) 0.26(2) Uiso 0.50 1 d P . .
C161 C 0.638(4) 0.107(4) 0.472(3) 0.23(3) Uiso 0.50 1 d P . .
C162 C 0.576(5) 0.066(4) 0.521(4) 0.25(3) Uiso 0.50 1 d P . .
O171 O -0.206(3) 0.303(2) 0.398(2) 0.47(2) Uiso 1 1 d . . .
C171 C -0.253(3) 0.247(2) 0.447(2) 0.292(18) Uiso 1 1 d . . .
O181 O 0.744(3) 0.412(2) 0.302(2) 0.260(19) Uiso 0.50 1 d P . .
O182 O 0.731(4) 0.431(3) 0.194(3) 0.31(3) Uiso 0.50 1 d P . .
C181 C 0.693(3) 0.456(2) 0.242(2) 0.282(18) Uiso 1 1 d . . .
O191 O 0.0736(19) 0.0489(15) 0.6171(15) 0.170(10) Uiso 0.50 1 d P . .
O192 O 0.0855(18) 0.1399(15) 0.5218(15) 0.171(10) Uiso 0.50 1 d P . .
C191 C 0.152(5) 0.053(5) 0.636(5) 0.29(4) Uiso 0.50 1 d P . .
C192 C 0.135(3) 0.104(3) 0.587(3) 0.179(18) Uiso 0.50 1 d P . .
O201 O 0.339(4) 0.130(3) 0.649(3) 0.32(3) Uiso 0.50 1 d P . .
O202 O 0.391(5) 0.096(4) 0.542(4) 0.41(4) Uiso 0.50 1 d P . .
C201 C 0.318(5) 0.106(4) 0.611(4) 0.47(4) Uiso 1 1 d . . .
O211 O 0.160(4) 0.658(3) -0.039(3) 0.33(3) Uiso 0.50 1 d P . .
O212 O 0.072(5) 0.719(4) -0.001(4) 0.38(4) Uiso 0.50 1 d P . .
C211 C 0.128(4) 0.725(4) -0.044(3) 0.21(2) Uiso 0.50 1 d P . .
C212 C -0.073(7) 0.711(6) 0.049(6) 0.40(6) Uiso 0.50 1 d P . .
O221 O 0.590(2) 1.005(2) 0.1574(19) 0.211(14) Uiso 0.50 1 d P . .
O222 O 0.618(2) 0.9647(17) 0.1379(15) 0.167(10) Uiso 0.50 1 d P . .
C221 C 0.461(4) 1.000(3) 0.235(3) 0.21(2) Uiso 0.50 1 d P . .
C222 C 0.699(10) 0.946(8) 0.157(7) 0.47(8) Uiso 0.50 1 d P . .
O231 O 0.537(2) 0.0677(19) 0.3727(19) 0.393(18) Uiso 1 1 d . . .
C231 C 0.626(4) 0.035(3) 0.393(3) 0.36(3) Uiso 1 1 d . . .
O241 O 0.715(2) 0.614(2) 0.179(2) 0.375(18) Uiso 1 1 d . . .
C241 C 0.693(4) 0.677(4) 0.108(4) 0.24(3) Uiso 0.50 1 d P . .
C242 C 0.759(7) 0.584(5) 0.225(5) 0.34(5) Uiso 0.50 1 d P . .
O251 O 0.068(4) 0.510(3) 0.113(3) 0.32(3) Uiso 0.50 1 d P . .
C251 C 0.148(2) 0.5000(19) 0.0699(19) 0.265(16) Uiso 1 1 d . . .
O261 O 0.229(6) 0.110(4) 0.395(4) 0.45(4) Uiso 0.50 1 d P . .
O262 O 0.355(3) 0.096(2) 0.386(3) 0.263(19) Uiso 0.50 1 d P . .
C261 C 0.341(4) 0.096(3) 0.465(4) 0.46(4) Uiso 1 1 d . . .
O271 O 0.686(4) 0.855(3) 0.175(3) 0.29(2) Uiso 0.50 1 d P . .
O272 O 0.723(3) 0.907(2) 0.086(2) 0.259(19) Uiso 0.50 1 d P . .
C271 C 0.759(4) 0.872(4) 0.153(3) 0.20(2) Uiso 0.50 1 d P . .
C272 C 0.760(6) 0.819(5) 0.149(4) 0.27(3) Uiso 0.50 1 d P . .
O281 O -0.1173(18) 0.4398(19) 0.4204(15) 0.163(10) Uiso 0.50 1 d P . .
O282 O -0.1352(18) 0.4864(18) 0.4083(16) 0.157(10) Uiso 0.50 1 d P . .
C281 C -0.174(3) 0.457(2) 0.349(2) 0.167(16) Uiso 0.50 1 d P . .
C282 C -0.1458(14) 0.5151(12) 0.3576(12) 0.081(6) Uiso 0.50 1 d P . .
O291 O 0.796(3) 0.859(2) -0.210(2) 0.46(2) Uiso 1 1 d . . .
C291 C 0.893(3) 0.884(2) -0.241(2) 0.32(2) Uiso 1 1 d . . .
O301 O 0.418(6) 0.120(5) 0.721(5) 0.85(6) Uiso 1 1 d . . .
C301 C 0.582(5) -0.007(4) 0.714(4) 0.45(4) Uiso 1 1 d . . .
O311 O 0.735(3) 0.087(2) 0.424(2) 0.43(2) Uiso 1 1 d . . .
O321 O -0.129(4) 0.187(4) 0.314(4) 0.66(4) Uiso 1 1 d . . .
C321 C -0.131(4) 0.264(3) 0.235(4) 0.44(3) Uiso 1 1 d . . .
O331 O -0.098(2) 0.364(2) 0.455(2) 0.208(14) Uiso 0.50 1 d P . .
O332 O -0.058(4) 0.287(4) 0.482(4) 0.33(4) Uiso 0.50 1 d P . .
C331 C -0.0310(16) 0.3095(14) 0.4644(13) 0.084(6) Uiso 0.50 1 d P . .
C332 C -0.106(2) 0.3133(19) 0.4704(16) 0.106(9) Uiso 0.50 1 d P . .
O341 O 0.817(11) 0.045(9) 0.355(9) 0.52(9) Uiso 0.30 1 d P . .
O342 O 0.135(4) 0.839(3) -0.152(3) 0.45(3) Uiso 0.70 1 d P . .
C341 C 0.047(4) 0.899(3) -0.178(3) 0.40(3) Uiso 1 1 d . . .
O351 O -0.031(8) 1.026(7) 0.452(7) 0.40(6) Uiso 0.30 1 d P . .
O352 O -0.017(3) 1.077(3) 0.362(3) 0.41(3) Uiso 0.70 1 d P . .
C351 C -0.038(6) 1.043(5) 0.304(5) 0.59(5) Uiso 1 1 d . . .
O361 O 0.801(6) 0.744(6) 0.144(5) 0.49(5) Uiso 0.50 1 d P . .
C361 C 0.759(4) 0.783(3) 0.073(4) 0.44(3) Uiso 1 1 d . . .
O371 O -0.031(5) 0.129(4) 0.450(4) 0.71(5) Uiso 1 1 d . . .
C371 C 0.105(8) 0.113(5) 0.444(5) 0.66(6) Uiso 1 1 d . . .
O381 O 0.894(6) 0.771(5) -0.118(5) 0.85(6) Uiso 1 1 d . . .
O391 O 0.679(4) 0.921(3) -0.249(3) 0.62(4) Uiso 1 1 d . . .
O401 O 0.026(3) 0.371(3) 0.088(3) 0.57(3) Uiso 1 1 d . . .
O411 O 0.183(4) 0.431(3) -0.012(3) 0.65(4) Uiso 1 1 d . . .
O421 O -0.079(5) 0.526(4) 0.125(4) 0.69(4) Uiso 1 1 d . . .

loop_
_atom_site_aniso_label
_atom_site_aniso_U_11
_atom_site_aniso_U_22
_atom_site_aniso_U_33
_atom_site_aniso_U_23
_atom_site_aniso_U_13
_atom_site_aniso_U_12
Cu1 0.0359(4) 0.0390(4) 0.0317(3) -0.0170(3) -0.0038(3) -0.0100(3)
Cu2 0.0309(3) 0.0354(4) 0.0282(3) -0.0126(3) -0.0042(3) -0.0039(3)
Cu3 0.0312(3) 0.0381(4) 0.0251(3) -0.0117(3) -0.0012(3) -0.0113(3)
Cu4 0.0347(4) 0.0363(4) 0.0317(3) -0.0125(3) -0.0034(3) -0.0068(3)
Cu5 0.0424(4) 0.0391(4) 0.0363(4) -0.0131(3) -0.0072(3) -0.0085(3)
Cu6 0.0312(3) 0.0375(4) 0.0244(3) -0.0110(3) -0.0028(3) -0.0087(3)
Cu7 0.0354(4) 0.0380(4) 0.0264(3) -0.0100(3) -0.0043(3) -0.0086(3)
Cu8 0.0355(4) 0.0386(4) 0.0366(4) -0.0117(3) -0.0102(3) -0.0083(3)
Cu9 0.0367(4) 0.0383(4) 0.0382(4) -0.0092(3) -0.0115(3) -0.0084(3)
Cu10 0.0393(4) 0.0374(4) 0.0284(3) -0.0087(3) -0.0100(3) -0.0062(3)
Cu11 0.0336(4) 0.0364(4) 0.0286(3) -0.0108(3) -0.0029(3) -0.0103(3)
Cu12 0.0334(4) 0.0357(4) 0.0300(3) -0.0116(3) -0.0053(3) -0.0053(3)
O1 0.0286(19) 0.035(2) 0.0292(19) -0.0130(17) 0.0007(15) -0.0110(16)
C1 0.033(3) 0.032(3) 0.026(2) -0.007(2) -0.002(2) -0.011(2)
O2 0.037(2) 0.035(2) 0.042(2) -0.0125(19) -0.0109(19) -0.0060(18)
C2 0.041(4) 0.051(4) 0.054(4) -0.025(3) -0.009(3) -0.006(3)
O3 0.036(2) 0.049(3) 0.077(4) -0.015(3) -0.016(2) -0.013(2)
C3 0.044(4) 0.064(5) 0.075(5) -0.030(4) -0.011(4) -0.019(4)
O4 0.042(2) 0.043(2) 0.0194(17) -0.0099(17) -0.0019(16) -0.0101(19)
C4 0.041(3) 0.050(4) 0.024(3) -0.017(3) -0.003(2) -0.008(3)
O5 0.041(2) 0.045(3) 0.035(2) -0.018(2) 0.0036(19) -0.010(2)
C5 0.041(4) 0.056(4) 0.041(3) -0.021(3) 0.004(3) -0.001(3)
O6 0.060(3) 0.040(2) 0.045(3) -0.011(2) -0.026(2) -0.011(2)
C6 0.046(4) 0.049(4) 0.036(3) -0.013(3) -0.015(3) -0.012(3)
O7 0.066(3) 0.041(3) 0.061(3) -0.012(2) -0.037(3) -0.007(2)
C7 0.169(12) 0.055(5) 0.080(7) -0.008(5) -0.092(8) -0.014(6)
O8 0.034(2) 0.031(2) 0.0307(19) -0.0060(17) -0.0077(17) -0.0058(17)
C8 0.037(3) 0.035(3) 0.025(2) -0.010(2) -0.006(2) -0.010(2)
Cu13 0.0439(4) 0.0490(5) 0.0383(4) -0.0228(4) 0.0007(3) -0.0080(4)
O9 0.041(2) 0.046(2) 0.032(2) -0.0182(19) -0.0006(18) -0.008(2)
C9 0.061(5) 0.077(6) 0.061(5) -0.031(5) -0.009(4) -0.010(4)
O10 0.062(3) 0.053(3) 0.046(3) -0.023(2) -0.006(2) -0.005(3)
Cu14 0.0386(4) 0.0429(4) 0.0288(3) -0.0144(3) -0.0080(3) -0.0052(3)
O11 0.0273(19) 0.047(2) 0.031(2) -0.0168(19) -0.0032(16) -0.0057(18)
C11 0.041(4) 0.063(4) 0.038(3) -0.021(3) 0.000(3) -0.014(3)
O12 0.051(3) 0.051(3) 0.037(2) -0.012(2) -0.012(2) -0.011(2)
C12 0.077(11) 0.037(7) 0.050(8) -0.014(6) -0.027(8) -0.012(7)
N1 0.043(3) 0.051(3) 0.039(3) -0.026(3) 0.002(2) -0.017(3)
C13 0.042(4) 0.070(5) 0.053(4) -0.036(4) 0.000(3) -0.028(3)
C14 0.042(3) 0.051(4) 0.044(3) -0.022(3) -0.004(3) -0.021(3)
C15 0.040(4) 0.092(6) 0.087(6) -0.062(6) 0.003(4) -0.022(4)
C16 0.050(5) 0.121(9) 0.121(9) -0.086(8) 0.006(5) -0.036(5)
C17 0.068(6) 0.107(8) 0.137(10) -0.088(8) 0.014(7) -0.047(6)
C18 0.054(5) 0.080(6) 0.096(7) -0.062(6) -0.001(5) -0.025(4)
C19 0.041(3) 0.048(4) 0.034(3) -0.013(3) -0.010(3) -0.008(3)
O13 0.034(2) 0.047(2) 0.038(2) -0.017(2) -0.0081(18) -0.0102(19)
O14 0.033(2) 0.051(3) 0.049(3) -0.022(2) -0.0056(19) -0.010(2)
C20 0.063(5) 0.050(5) 0.097(7) -0.036(5) -0.021(5) -0.015(4)
C21 0.064(5) 0.047(4) 0.092(6) -0.038(5) -0.022(5) -0.007(4)
O15 0.044(3) 0.045(3) 0.042(2) -0.023(2) -0.008(2) -0.005(2)
O16 0.104(6) 0.056(4) 0.228(11) -0.075(6) -0.089(7) 0.025(4)
C22 0.060(5) 0.100(7) 0.048(4) -0.047(5) 0.009(4) -0.039(5)
C23 0.046(4) 0.056(4) 0.035(3) -0.024(3) -0.003(3) -0.012(3)
O17 0.040(2) 0.040(2) 0.036(2) -0.0160(19) -0.0030(18) -0.0098(19)
O18 0.054(3) 0.059(3) 0.046(3) -0.029(2) 0.006(2) -0.019(2)
N2 0.036(3) 0.045(3) 0.031(2) -0.020(2) -0.008(2) 0.003(2)
C24 0.038(3) 0.041(3) 0.040(3) -0.025(3) -0.009(3) 0.005(3)
C25 0.042(3) 0.049(4) 0.037(3) -0.025(3) -0.006(3) -0.002(3)
C26 0.053(4) 0.062(5) 0.038(3) -0.029(3) -0.006(3) 0.008(4)
C27 0.074(6) 0.068(5) 0.041(4) -0.033(4) -0.006(4) 0.022(4)
C28 0.075(6) 0.062(5) 0.049(4) -0.031(4) -0.020(4) 0.029(4)
C29 0.062(5) 0.053(4) 0.037(3) -0.024(3) -0.010(3) 0.012(4)
C30 0.032(3) 0.037(3) 0.031(3) -0.012(2) 0.001(2) -0.008(2)
O19 0.034(2) 0.035(2) 0.032(2) -0.0182(17) -0.0016(16) -0.0022(17)
O20 0.044(2) 0.039(2) 0.0248(19) -0.0111(17) -0.0037(17) -0.0013(19)
C31 0.069(5) 0.049(4) 0.048(4) -0.006(4) 0.005(4) 0.016(4)
C32 0.068(5) 0.049(4) 0.041(4) -0.007(3) -0.002(4) -0.001(4)
O21 0.039(2) 0.043(2) 0.032(2) -0.0125(19) -0.0030(18) -0.0057(19)
O22 0.120(7) 0.070(5) 0.073(5) 0.025(4) 0.041(5) 0.025(4)
C33 0.046(4) 0.097(7) 0.072(5) -0.062(5) -0.025(4) 0.016(4)
C34 0.035(3) 0.053(4) 0.031(3) -0.022(3) -0.009(2) -0.001(3)
O23 0.038(2) 0.042(2) 0.0264(19) -0.0130(18) -0.0048(17) -0.0048(19)
O24 0.044(2) 0.045(3) 0.039(2) -0.016(2) -0.016(2) 0.000(2)
N3 0.029(2) 0.034(3) 0.032(2) -0.011(2) -0.0012(19) -0.013(2)
C35 0.033(3) 0.049(4) 0.026(3) -0.009(3) -0.002(2) -0.016(3)
C36 0.030(3) 0.041(3) 0.030(3) -0.010(3) -0.003(2) -0.006(2)
C37 0.046(4) 0.057(4) 0.035(3) -0.008(3) -0.006(3) -0.023(3)
C38 0.062(5) 0.093(7) 0.030(3) -0.007(4) -0.007(3) -0.034(5)
C39 0.085(6) 0.091(7) 0.035(4) 0.007(4) -0.019(4) -0.051(6)
C40 0.061(5) 0.067(5) 0.037(3) -0.006(3) -0.009(3) -0.032(4)
C41 0.030(3) 0.041(3) 0.024(2) -0.011(2) -0.001(2) -0.011(2)
O25 0.034(2) 0.037(2) 0.0231(17) -0.0078(16) -0.0047(15) -0.0101(17)
O26 0.036(2) 0.043(2) 0.0267(19) -0.0089(18) -0.0028(16) -0.0168(19)
C42 0.055(4) 0.044(4) 0.034(3) -0.012(3) -0.002(3) -0.022(3)
C43 0.053(4) 0.037(3) 0.038(3) -0.013(3) -0.003(3) -0.020(3)
O27 0.048(3) 0.043(2) 0.030(2) -0.0152(19) 0.0022(18) -0.016(2)
O28 0.103(5) 0.061(4) 0.059(3) -0.030(3) 0.008(3) -0.045(4)
C44 0.031(3) 0.052(4) 0.032(3) -0.016(3) 0.006(2) 0.002(3)
C45 0.034(3) 0.041(3) 0.040(3) -0.018(3) -0.007(3) -0.005(3)
O29 0.036(2) 0.038(2) 0.034(2) -0.0109(18) -0.0077(17) -0.0078(18)
O30 0.029(2) 0.067(3) 0.048(3) -0.018(3) -0.008(2) -0.002(2)
N4 0.055(3) 0.041(3) 0.032(3) -0.006(2) -0.014(2) 0.000(3)
C46 0.055(4) 0.040(3) 0.043(3) -0.008(3) -0.027(3) -0.003(3)
C47 0.055(4) 0.040(4) 0.050(4) -0.011(3) -0.028(3) -0.004(3)
C48 0.045(4) 0.081(6) 0.057(5) -0.005(4) -0.024(4) -0.007(4)
C49 0.054(5) 0.104(9) 0.097(8) 0.007(7) -0.037(6) -0.009(5)
C50 0.069(6) 0.095(8) 0.073(6) 0.013(6) -0.043(5) -0.006(6)
C51 0.065(5) 0.055(5) 0.048(4) -0.001(4) -0.017(4) -0.006(4)
C52 0.044(4) 0.037(3) 0.043(3) -0.013(3) -0.018(3) -0.002(3)
O31 0.040(2) 0.040(2) 0.040(2) -0.010(2) -0.0170(19) -0.0024(19)
O32 0.039(2) 0.046(3) 0.048(3) -0.011(2) -0.014(2) -0.004(2)
C53 0.087(7) 0.065(6) 0.114(9) 0.028(6) -0.060(7) -0.028(5)
C54 0.059(5) 0.049(4) 0.068(5) 0.005(4) -0.024(4) -0.014(4)
O33 0.042(2) 0.043(2) 0.034(2) -0.0042(19) -0.0082(19) -0.011(2)
O34 0.112(6) 0.081(5) 0.123(7) 0.042(5) -0.064(5) -0.062(5)
C55 0.132(10) 0.131(10) 0.066(6) -0.067(7) -0.060(7) 0.082(9)
C56 0.051(4) 0.057(4) 0.032(3) -0.021(3) -0.008(3) -0.006(3)
O35 0.053(3) 0.039(2) 0.040(2) -0.015(2) -0.017(2) -0.003(2)
O36 0.064(4) 0.081(4) 0.048(3) -0.036(3) -0.010(3) 0.008(3)
N5 0.042(3) 0.038(3) 0.029(2) -0.010(2) 0.000(2) -0.014(2)
C57 0.042(3) 0.036(3) 0.026(3) -0.004(2) -0.002(2) -0.012(3)
C58 0.039(3) 0.038(3) 0.027(3) -0.009(2) 0.002(2) -0.010(3)
C59 0.065(5) 0.059(4) 0.028(3) -0.010(3) 0.010(3) -0.023(4)
C60 0.080(6) 0.060(5) 0.036(4) -0.010(3) 0.012(4) -0.031(4)
C61 0.067(5) 0.049(4) 0.045(4) -0.001(3) -0.003(4) -0.029(4)
C62 0.056(4) 0.048(4) 0.041(4) -0.012(3) -0.001(3) -0.021(3)
C63 0.044(3) 0.037(3) 0.031(3) -0.009(3) -0.003(3) -0.008(3)
O37 0.040(2) 0.038(2) 0.029(2) -0.0102(18) -0.0003(17) -0.0120(19)
O38 0.053(3) 0.046(3) 0.037(2) -0.021(2) 0.005(2) -0.017(2)
C64 0.053(4) 0.059(4) 0.053(4) -0.030(4) 0.002(3) -0.024(4)
C65 0.062(5) 0.046(4) 0.043(4) -0.020(3) -0.001(3) -0.019(3)
O39 0.045(3) 0.048(3) 0.047(3) -0.025(2) -0.004(2) -0.013(2)
O40 0.084(5) 0.070(4) 0.131(7) -0.066(5) 0.003(5) -0.024(4)
C66 0.039(3) 0.055(4) 0.033(3) -0.003(3) -0.009(3) -0.019(3)
C67 0.044(3) 0.049(4) 0.030(3) -0.010(3) -0.005(3) -0.015(3)
O41 0.037(2) 0.040(2) 0.031(2) -0.0063(18) -0.0055(17) -0.0103(19)
O42 0.046(3) 0.075(4) 0.038(2) -0.011(2) -0.014(2) -0.017(3)
N6 0.039(3) 0.046(3) 0.043(3) -0.019(3) -0.004(2) -0.009(2)
C68 0.061(5) 0.041(4) 0.067(5) -0.032(4) -0.023(4) 0.004(3)
C69 0.062(5) 0.047(4) 0.072(5) -0.036(4) -0.029(4) 0.005(4)
C70 0.106(9) 0.095(8) 0.148(11) -0.090(9) -0.078(9) 0.034(7)
C71 0.167(15) 0.137(12) 0.27(2) -0.165(15) -0.150(16) 0.070(11)
C72 0.162(14) 0.136(12) 0.27(2) -0.165(15) -0.158(16) 0.078(11)
C73 0.083(7) 0.073(6) 0.120(9) -0.070(7) -0.056(6) 0.025(5)
C74 0.043(3) 0.048(4) 0.037(3) -0.015(3) -0.012(3) -0.011(3)
O43 0.044(2) 0.036(2) 0.034(2) -0.0148(18) -0.0123(18) -0.0069(19)
O44 0.053(3) 0.044(3) 0.038(2) -0.016(2) -0.018(2) -0.007(2)
C75 0.083(6) 0.054(5) 0.063(5) -0.027(4) -0.026(5) 0.012(4)
C76 0.084(6) 0.048(4) 0.069(5) -0.024(4) -0.034(5) 0.025(4)
O45 0.045(2) 0.040(2) 0.034(2) -0.0107(19) -0.0065(19) -0.003(2)
O46 0.128(7) 0.101(6) 0.080(5) -0.038(4) -0.062(5) 0.059(5)
C77 0.053(4) 0.070(5) 0.050(4) -0.032(4) 0.009(3) -0.019(4)
C78 0.036(3) 0.057(4) 0.052(4) -0.023(4) 0.005(3) -0.014(3)
O47 0.038(2) 0.040(2) 0.043(2) -0.015(2) -0.0044(19) -0.0087(19)
O48 0.051(3) 0.099(5) 0.077(4) -0.046(4) 0.016(3) -0.035(3)

loop_
_atom_type_symbol
_atom_type_description
_atom_type_scat_dispersion_real
_atom_type_scat_dispersion_imag
_atom_type_scat_source
C C 0.0033 0.0016 'International Tables Vol C Tables 4.2.6.8 and 6.1.1.4'
H H 0.0000 0.0000 'International Tables Vol C Tables 4.2.6.8 and 6.1.1.4'
N N 0.0061 0.0033 'International Tables Vol C Tables 4.2.6.8 and 6.1.1.4'
O O 0.0106 0.0060 'International Tables Vol C Tables 4.2.6.8 and 6.1.1.4'
Cu Cu 0.3201 1.2651 'International Tables Vol C Tables 4.2.6.8 and 6.1.1.4'

loop_
_geom_angle_atom_site_label_1
_geom_angle_atom_site_label_2
_geom_angle_atom_site_label_3
_geom_angle
_geom_angle_site_symmetry_1
_geom_angle_site_symmetry_3
O13 Cu1 O15 178.5(2) . .
O13 Cu1 O1 93.64(19) . .
O15 Cu1 O1 87.87(19) . .
O13 Cu1 N1 92.6(2) . .
O15 Cu1 N1 85.8(2) . .
O1 Cu1 N1 171.2(2) . .
O13 Cu1 O27 88.34(18) . .
O15 Cu1 O27 91.83(18) . .
O1 Cu1 O27 76.12(16) . .
N1 Cu1 O27 97.90(19) . .
O13 Cu1 O17 94.68(17) . .
O15 Cu1 O17 85.12(17) . .
O1 Cu1 O17 104.72(16) . .
N1 Cu1 O17 80.89(19) . .
O27 Cu1 O17 176.79(16) . .
O19 Cu2 O21 178.65(19) . .
O19 Cu2 O1 93.77(17) . .
O21 Cu2 O1 87.49(17) . .
O19 Cu2 N2 92.79(19) . .
O21 Cu2 N2 85.9(2) . .
O1 Cu2 N2 171.1(2) . .
O19 Cu2 O15 85.59(18) . .
O21 Cu2 O15 94.25(19) . .
O1 Cu2 O15 77.15(17) . .
N2 Cu2 O15 97.4(2) . .
O25 Cu3 O27 173.5(2) . .
O25 Cu3 O1 93.07(17) . .
O27 Cu3 O1 87.03(17) . .
O25 Cu3 N3 92.99(19) . .
O27 Cu3 N3 86.43(19) . .
O1 Cu3 N3 172.42(19) . .
O25 Cu3 O29 98.79(18) . .
O27 Cu3 O29 87.59(19) . .
O1 Cu3 O29 101.14(16) . .
N3 Cu3 O29 82.41(18) . .
O25 Cu3 O21 83.37(18) . .
O27 Cu3 O21 90.34(19) . .
O1 Cu3 O21 75.40(16) . .
N3 Cu3 O21 100.81(18) . .
O29 Cu3 O21 176.07(16) . .
O3 Cu4 O2 78.0(2) . .
O3 Cu4 O20 96.2(2) . .
O2 Cu4 O20 171.4(2) . .
O3 Cu4 O17 174.0(2) . .
O2 Cu4 O17 96.11(19) . .
O20 Cu4 O17 89.46(19) . .
O3 Cu4 Cu5 39.22(16) . .
O2 Cu4 Cu5 39.08(14) . .
O20 Cu4 Cu5 135.45(15) . .
O17 Cu4 Cu5 135.03(13) . .
O2 Cu5 O3 77.9(2) . .
O2 Cu5 O35 94.4(2) . .
O3 Cu5 O35 172.1(2) . .
O2 Cu5 O38 175.5(2) . .
O3 Cu5 O38 97.6(2) . .
O35 Cu5 O38 90.1(2) . .
O2 Cu5 Cu4 39.21(13) . .
O3 Cu5 Cu4 38.96(15) . .
O35 Cu5 Cu4 133.17(16) . .
O38 Cu5 Cu4 136.28(15) . .
O4 Cu6 O5 78.79(18) . .
O4 Cu6 O26 168.72(19) . .
O5 Cu6 O26 95.69(18) . .
O4 Cu6 O23 97.01(17) . .
O5 Cu6 O23 173.43(19) . .
O26 Cu6 O23 89.30(18) . .
O4 Cu6 O11 92.89(18) . .
O5 Cu6 O11 85.45(19) . .
O26 Cu6 O11 96.50(17) . .
O23 Cu6 O11 89.75(17) . .
O4 Cu6 Cu7 39.00(13) . .
O5 Cu6 Cu7 39.86(13) . .
O26 Cu6 Cu7 135.15(14) . .
O23 Cu6 Cu7 135.51(12) . .
O11 Cu6 Cu7 87.17(11) . .
O4 Cu7 O5 79.09(18) . .
O4 Cu7 O41 95.16(18) . .
O5 Cu7 O41 171.14(19) . .
O4 Cu7 O44 172.9(2) . .
O5 Cu7 O44 96.47(19) . .
O41 Cu7 O44 89.9(2) . .
O4 Cu7 Cu6 39.01(11) . .
O5 Cu7 Cu6 40.15(14) . .
O41 Cu7 Cu6 133.46(14) . .
O44 Cu7 Cu6 136.56(14) . .
O7 Cu8 O6 77.4(2) . .
O7 Cu8 O14 96.1(2) . .
O6 Cu8 O14 173.3(2) . .
O7 Cu8 O29 171.5(2) . .
O6 Cu8 O29 94.2(2) . .
O14 Cu8 O29 92.4(2) . .
O7 Cu8 Cu9 38.68(17) . .
O6 Cu8 Cu9 38.76(14) . .
O14 Cu8 Cu9 134.63(15) . .
O29 Cu8 Cu9 132.94(15) . .
O7 Cu9 O6 77.6(2) . .
O7 Cu9 O47 173.0(2) . .
O6 Cu9 O47 95.5(2) . .
O7 Cu9 O32 94.9(2) . .
O6 Cu9 O32 172.2(2) . .
O47 Cu9 O32 92.0(2) . .
O7 Cu9 Cu8 38.80(15) . .
O6 Cu9 Cu8 38.84(16) . .
O47 Cu9 Cu8 134.26(14) . .
O32 Cu9 Cu8 133.51(17) . .
O31 Cu10 O33 174.6(2) . .
O31 Cu10 O8 93.27(18) . .
O33 Cu10 O8 87.64(19) . .
O31 Cu10 N4 92.0(2) . .
O33 Cu10 N4 86.8(2) . .
O8 Cu10 N4 173.6(2) . .
O31 Cu10 O35 96.8(2) . .
O33 Cu10 O35 88.2(2) . .
O8 Cu10 O35 100.95(17) . .
N4 Cu10 O35 81.9(2) . .
O37 Cu11 O39 171.86(19) . .
O37 Cu11 O8 92.24(19) . .
O39 Cu11 O8 90.4(2) . .
O37 Cu11 N5 89.4(2) . .
O39 Cu11 N5 88.0(2) . .
O8 Cu11 N5 178.3(2) . .
O37 Cu11 O41 93.38(18) . .
O39 Cu11 O41 93.4(2) . .
O8 Cu11 O41 103.83(16) . .
N5 Cu11 O41 75.73(19) . .
O45 Cu12 O43 176.0(2) . .
O45 Cu12 O8 90.03(18) . .
O43 Cu12 O8 90.94(18) . .
O45 Cu12 N6 88.1(2) . .
O43 Cu12 N6 90.8(2) . .
O8 Cu12 N6 176.7(2) . .
O45 Cu12 O47 87.24(19) . .
O43 Cu12 O47 96.36(18) . .
O8 Cu12 O47 102.71(18) . .
N6 Cu12 O47 79.9(2) . .
C1 O1 Cu2 116.4(3) . .
C1 O1 Cu1 116.2(4) . .
Cu2 O1 Cu1 101.55(18) . .
C1 O1 Cu3 114.4(3) . .
Cu2 O1 Cu3 103.58(19) . .
Cu1 O1 Cu3 102.75(18) . .
C2 O2 Cu5 128.2(4) . .
C2 O2 Cu4 129.0(4) . .
Cu5 O2 Cu4 101.7(2) . .
C3 O3 Cu4 129.6(5) . .
C3 O3 Cu5 126.2(5) . .
Cu4 O3 Cu5 101.8(2) . .
C4 O4 Cu7 129.3(4) . .
C4 O4 Cu6 127.4(4) . .
Cu7 O4 Cu6 102.00(18) . .
C5 O5 Cu7 121.0(4) . .
C5 O5 Cu6 124.3(4) . .
Cu7 O5 Cu6 99.99(19) . .
C6 O6 Cu9 129.2(4) . .
C6 O6 Cu8 128.4(4) . .
Cu9 O6 Cu8 102.4(2) . .
C7 O7 Cu9 128.0(5) . .
C7 O7 Cu8 128.2(5) . .
Cu9 O7 Cu8 102.5(3) . .
C8 O8 Cu12 113.6(3) . .
C8 O8 Cu11 115.3(4) . .
Cu12 O8 Cu11 102.6(2) . .
C8 O8 Cu10 114.8(4) . .
Cu12 O8 Cu10 103.71(19) . .
Cu11 O8 Cu10 105.36(18) . .
O9 Cu13 O10 99.6(2) . .
O9 Cu13 O9 79.3(2) . 2_665
O10 Cu13 O9 178.4(2) . 2_665
O9 Cu13 O18 172.9(2) . .
O10 Cu13 O18 87.4(2) . .
O9 Cu13 O18 93.7(2) 2_665 .
O9 Cu13 Cu13 39.85(14) . 2_665
O10 Cu13 Cu13 139.48(18) . 2_665
O9 Cu13 Cu13 39.44(13) 2_665 2_665
O18 Cu13 Cu13 133.12(17) . 2_665
C9 O9 Cu13 120.6(5) . .
C9 O9 Cu13 122.4(5) . 2_665
Cu13 O9 Cu13 100.7(2) . 2_665
O11 Cu14 O24 92.55(19) . .
O11 Cu14 O11 79.05(18) . 2_666
O24 Cu14 O11 169.50(19) . 2_666
O11 Cu14 O12 178.0(2) . .
O24 Cu14 O12 89.1(2) . .
O11 Cu14 O12 99.2(2) 2_666 .
O11 Cu14 Cu14 39.55(13) . 2_666
O24 Cu14 Cu14 131.80(14) . 2_666
O11 Cu14 Cu14 39.50(12) 2_666 2_666
O12 Cu14 Cu14 138.66(16) . 2_666
C11 O11 Cu14 121.9(4) . .
C11 O11 Cu14 123.7(4) . 2_666
Cu14 O11 Cu14 100.95(18) . 2_666
C11 O11 Cu6 113.5(4) . .
Cu14 O11 Cu6 89.45(17) . .
Cu14 O11 Cu6 100.39(17) 2_666 .
C12 O12 Cu14 125.3(7) . .
C22 N1 C13 107.1(6) . .
C22 N1 C20 112.9(7) . .
C13 N1 C20 108.7(6) . .
C22 N1 Cu1 110.4(5) . .
C13 N1 Cu1 116.5(4) . .
C20 N1 Cu1 101.4(5) . .
C14 C13 C18 120.0(7) . .
C14 C13 N1 122.9(6) . .
C18 C13 N1 117.1(7) . .
C13 C14 C15 118.4(7) . .
C13 C14 C19 125.5(6) . .
C15 C14 C19 116.1(7) . .
C16 C15 C14 120.8(8) . .
C17 C16 C15 120.9(9) . .
C16 C17 C18 120.2(9) . .
C17 C18 C13 119.6(8) . .
O14 C19 O13 118.8(7) . .
O14 C19 C14 117.6(6) . .
O13 C19 C14 123.5(6) . .
C19 O13 Cu1 120.8(4) . .
C19 O14 Cu8 113.4(4) . .
N1 C20 C21 112.7(7) . .
O16 C21 O15 123.9(9) . .
O16 C21 C20 120.1(8) . .
O15 C21 C20 115.5(7) . .
C21 O15 Cu1 114.9(6) . .
C21 O15 Cu2 145.5(6) . .
Cu1 O15 Cu2 92.84(19) . .
N1 C22 C23 116.3(7) . .
O18 C23 O17 127.8(7) . .
O18 C23 C22 114.0(7) . .
O17 C23 C22 118.1(6) . .
C23 O17 Cu4 126.8(4) . .
C23 O17 Cu1 103.3(4) . .
Cu4 O17 Cu1 126.2(2) . .
C23 O18 Cu13 129.5(5) . .
C24 N2 C31 112.1(6) . .
C24 N2 C33 106.4(5) . .
C31 N2 C33 112.3(7) . .
C24 N2 Cu2 115.4(4) . .
C31 N2 Cu2 102.8(4) . .
C33 N2 Cu2 108.0(4) . .
C29 C24 C25 120.6(6) . .
C29 C24 N2 116.1(6) . .
C25 C24 N2 123.3(5) . .
C24 C25 C26 116.5(6) . .
C24 C25 C30 126.4(5) . .
C26 C25 C30 117.1(6) . .
C27 C26 C25 122.2(7) . .
C26 C27 C28 120.6(6) . .
C29 C28 C27 117.6(7) . .
C28 C29 C24 122.5(7) . .
O20 C30 O19 119.6(6) . .
O20 C30 C25 117.5(5) . .
O19 C30 C25 122.9(6) . .
C30 O19 Cu2 121.8(4) . .
C30 O20 Cu4 111.3(4) . .
N2 C31 C32 113.3(6) . .
O22 C32 O21 124.9(8) . .
O22 C32 C31 119.1(8) . .
O21 C32 C31 116.0(6) . .
C32 O21 Cu2 114.9(4) . .
C32 O21 Cu3 147.7(5) . .
Cu2 O21 Cu3 93.09(18) . .
C34 C33 N2 115.0(6) . .
O24 C34 O23 127.3(6) . .
O24 C34 C33 115.2(6) . .
O23 C34 C33 117.2(6) . .
C34 O23 Cu6 127.2(4) . .
C34 O24 Cu14 129.3(4) . .
C35 N3 C44 108.0(5) . .
C35 N3 C42 109.7(5) . .
C44 N3 C42 111.8(5) . .
C35 N3 Cu3 116.9(4) . .
C44 N3 Cu3 108.6(4) . .
C42 N3 Cu3 101.9(4) . .
C40 C35 C36 121.0(6) . .
C40 C35 N3 117.0(6) . .
C36 C35 N3 122.0(5) . .
C35 C36 C37 116.9(5) . .
C35 C36 C41 127.0(6) . .
C37 C36 C41 116.0(6) . .
C38 C37 C36 122.1(7) . .
C39 C38 C37 119.1(8) . .
C40 C39 C38 121.0(7) . .
C39 C40 C35 120.0(7) . .
O26 C41 O25 120.5(5) . .
O26 C41 C36 117.2(5) . .
O25 C41 C36 122.2(6) . .
C41 O25 Cu3 121.2(4) . .
C41 O26 Cu6 110.7(4) . .
N3 C42 C43 114.4(5) . .
O28 C43 O27 124.5(7) . .
O28 C43 C42 119.2(6) . .
O27 C43 C42 116.1(6) . .
C43 O27 Cu3 114.5(4) . .
C43 O27 Cu1 150.8(4) . .
Cu3 O27 Cu1 92.91(17) . .
N3 C44 C45 116.4(5) . .
O30 C45 O29 124.0(6) . .
O30 C45 C44 119.3(6) . .
O29 C45 C44 116.6(6) . .
C45 O29 Cu8 110.7(4) . .
C45 O29 Cu3 110.2(4) . .
Cu8 O29 Cu3 137.7(2) . .
C46 N4 C55 106.7(8) . .
C46 N4 C53 109.9(6) . .
C55 N4 C53 112.8(10) . .
C46 N4 Cu10 117.9(4) . .
C55 N4 Cu10 108.2(5) . .
C53 N4 Cu10 101.6(6) . .
C47 C46 C51 119.8(7) . .
C47 C46 N4 122.3(6) . .
C51 C46 N4 117.9(7) . .
C46 C47 C48 118.8(7) . .
C46 C47 C52 126.3(7) . .
C48 C47 C52 114.8(7) . .
C49 C48 C47 120.7(8) . .
C50 C49 C48 119.4(9) . .
C51 C50 C49 119.9(8) . .
C50 C51 C46 121.3(8) . .
O31 C52 O32 121.3(6) . .
O31 C52 C47 121.6(6) . .
O32 C52 C47 117.0(6) . .
C52 O31 Cu10 121.2(4) . .
C52 O32 Cu9 109.7(4) . .
N4 C53 C54 113.9(7) . .
O34 C54 O33 123.3(9) . .
O34 C54 C53 119.3(8) . .
O33 C54 C53 117.4(8) . .
C54 O33 Cu10 113.7(5) . .
N4 C55 C56 121.0(7) . .
O36 C56 O35 125.3(7) . .
O36 C56 C55 116.6(7) . .
O35 C56 C55 118.1(6) . .
C56 O35 Cu5 116.7(5) . .
C56 O35 Cu10 109.6(4) . .
Cu5 O35 Cu10 133.5(2) . .
C57 N5 C66 108.8(5) . .
C57 N5 C64 115.3(5) . .
C66 N5 C64 109.9(6) . .
C57 N5 Cu11 109.3(4) . .
C66 N5 Cu11 109.8(4) . .
C64 N5 Cu11 103.6(4) . .
C62 C57 C58 120.0(6) . .
C62 C57 N5 119.8(6) . .
C58 C57 N5 120.0(5) . .
C57 C58 C59 118.3(6) . .
C57 C58 C63 126.2(5) . .
C59 C58 C63 115.5(6) . .
C60 C59 C58 120.9(8) . .
C59 C60 C61 120.0(7) . .
C62 C61 C60 120.5(7) . .
C61 C62 C57 120.2(8) . .
O38 C63 O37 120.2(6) . .
O38 C63 C58 118.7(5) . .
O37 C63 C58 121.1(6) . .
C63 O37 Cu11 119.1(4) . .
C63 O38 Cu5 109.2(4) . .
N5 C64 C65 114.3(6) . .
O40 C65 O39 125.3(8) . .
O40 C65 C64 117.8(8) . .
O39 C65 C64 116.9(6) . .
C65 O39 Cu11 114.6(5) . .
N5 C66 C67 113.6(5) . .
O42 C67 O41 125.9(6) . .
O42 C67 C66 116.7(6) . .
O41 C67 C66 117.4(6) . .
C67 O41 Cu7 119.2(4) . .
C67 O41 Cu11 109.4(4) . .
Cu7 O41 Cu11 130.4(2) . .
C68 N6 C75 115.3(6) . .
C68 N6 C77 106.1(6) . .
C75 N6 C77 109.5(7) . .
C68 N6 Cu12 113.9(5) . .
C75 N6 Cu12 105.0(5) . .
C77 N6 Cu12 106.6(4) . .
C73 C68 C69 119.1(8) . .
C73 C68 N6 118.8(8) . .
C69 C68 N6 122.0(6) . .
C70 C69 C68 118.9(8) . .
C70 C69 C74 116.5(8) . .
C68 C69 C74 124.6(8) . .
C69 C70 C71 121.6(11) . .
C72 C71 C70 118.2(13) . .
C73 C72 C71 120.3(11) . .
C72 C73 C68 121.5(10) . .
O43 C74 O44 120.8(7) . .
O43 C74 C69 123.4(7) . .
O44 C74 C69 115.7(7) . .
C74 O43 Cu12 121.2(4) . .
C74 O44 Cu7 109.2(5) . .
N6 C75 C76 113.1(7) . .
O46 C76 O45 125.2(9) . .
O46 C76 C75 116.5(8) . .
O45 C76 C75 118.2(8) . .
C76 O45 Cu12 113.2(5) . .
N6 C77 C78 113.8(6) . .
O48 C78 O47 125.4(8) . .
O48 C78 C77 119.4(7) . .
O47 C78 C77 114.9(6) . .
C78 O47 Cu9 114.1(5) . .
C78 O47 Cu12 111.4(5) . .
Cu9 O47 Cu12 134.4(2) . .
O122 O121 C121 89(3) . .
O121 O122 C121 59(3) . .
O121 C121 O122 31.3(15) . .
O131 C131 O132 163(3) . .
O152 O151 C152 75(4) . .
O152 O151 C151 47(3) . .
C152 O151 C151 29(3) . .
O151 O152 C151 96(5) . .
O151 O152 C152 63(3) . .
C151 O152 C152 34(3) . .
C152 C151 O152 89(7) . .
C152 C151 O151 52(5) . .
O152 C151 O151 37(3) . .
C151 C152 O151 99(7) . .
C151 C152 O152 57(5) . .
O151 C152 O152 42(3) . .
C161 O161 O162 79(4) . .
C162 O162 O161 104(6) . .
C162 O162 C161 55(5) . .
O161 O162 C161 49(3) . .
O161 C161 C162 94(6) . .
O161 C161 O162 53(3) . .
C162 C161 O162 41(4) . .
O161 C161 O311 127(5) . .
C162 C161 O311 134(6) . .
O162 C161 O311 159(5) . .
O162 C162 C161 83(6) . .
O182 C181 O181 105(4) . .
C192 O191 C191 44(3) . .
C192 C191 O191 68(5) . .
C191 C192 O191 68(5) . .
C191 C192 O192 147(7) . .
O191 C192 O192 82(3) . .
O201 C201 O202 118(7) . .
O212 C211 O211 103(7) . .
O221 O222 C222 99(7) . .
O222 C222 C271 118(10) . .
C242 O241 C241 150(7) . .
C271 O271 C272 52(4) . .
C272 C271 O271 69(6) . .
C272 C271 O272 83(6) . .
O271 C271 O272 76(4) . .
C272 C271 C222 144(9) . .
O271 C271 C222 78(6) . .
O272 C271 C222 76(6) . .
C271 C272 O271 60(6) . .
C271 C272 O361 155(10) . .
O271 C272 O361 142(9) . .
O282 O281 O331 168(4) . .
O282 O281 C282 35(3) . .
O331 O281 C282 155(3) . .
O281 O282 C282 116(4) . .
O282 C282 C281 100(3) . .
O282 C282 O281 29(2) . .
C281 C282 O281 75(2) . .
C332 O331 C331 60(3) . .
C332 O331 O281 155(5) . .
C331 O331 O281 140(4) . .
C332 O331 O332 35(4) . .
C331 O331 O332 26(3) . .
O281 O331 O332 167(5) . .
C331 O332 C332 104(9) . .
C331 O332 O331 67(7) . .
C332 O332 O331 40(4) . .
O332 C331 C332 44(7) . .
O332 C331 O331 87(7) . .
C332 C331 O331 44(2) . .
O332 C332 O331 105(6) . .
O332 C332 C331 32(5) . .
O331 C332 C331 76(3) . .
C272 O361 C361 81(6) . .

loop_
_geom_bond_atom_site_label_1
_geom_bond_atom_site_label_2
_geom_bond_distance
_geom_bond_site_symmetry_2
Cu1 O13 1.913(5) .
Cu1 O15 1.929(5) .
Cu1 O1 2.012(4) .
Cu1 N1 2.027(6) .
Cu1 O27 2.386(4) .
Cu1 O17 2.433(4) .
Cu2 O19 1.925(4) .
Cu2 O21 1.930(4) .
Cu2 O1 2.011(4) .
Cu2 N2 2.048(5) .
Cu2 O15 2.354(5) .
Cu3 O25 1.921(5) .
Cu3 O27 1.940(5) .
Cu3 O1 2.020(4) .
Cu3 N3 2.052(5) .
Cu3 O29 2.254(4) .
Cu3 O21 2.409(5) .
Cu4 O3 1.911(5) .
Cu4 O2 1.920(4) .
Cu4 O20 1.985(4) .
Cu4 O17 2.007(5) .
Cu4 Cu5 2.9745(12) .
Cu5 O2 1.915(5) .
Cu5 O3 1.922(5) .
Cu5 O35 1.974(5) .
Cu5 O38 1.980(5) .
Cu6 O4 1.913(4) .
Cu6 O5 1.946(5) .
Cu6 O26 1.974(4) .
Cu6 O23 2.007(4) .
Cu6 O11 2.414(5) .
Cu6 Cu7 2.9729(11) .
Cu7 O4 1.912(5) .
Cu7 O5 1.935(4) .
Cu7 O41 1.971(4) .
Cu7 O44 1.977(5) .
Cu8 O7 1.909(5) .
Cu8 O6 1.910(5) .
Cu8 O14 1.951(5) .
Cu8 O29 1.960(4) .
Cu8 Cu9 2.9745(12) .
Cu9 O7 1.904(6) .
Cu9 O6 1.907(5) .
Cu9 O47 1.942(5) .
Cu9 O32 1.964(5) .
Cu10 O31 1.918(5) .
Cu10 O33 1.936(5) .
Cu10 O8 2.009(4) .
Cu10 N4 2.040(6) .
Cu10 O35 2.303(5) .
Cu11 O37 1.902(5) .
Cu11 O39 1.918(5) .
Cu11 O8 2.005(4) .
Cu11 N5 2.049(6) .
Cu11 O41 2.396(4) .
Cu12 O45 1.925(5) .
Cu12 O43 1.927(4) .
Cu12 O8 1.999(4) .
Cu12 N6 2.037(6) .
Cu12 O47 2.296(5) .
O1 C1 1.458(7) .
O2 C2 1.418(8) .
O3 C3 1.403(9) .
O4 C4 1.432(6) .
O5 C5 1.429(7) .
O6 C6 1.420(8) .
O7 C7 1.400(10) .
O8 C8 1.437(7) .
Cu13 O9 1.919(5) .
Cu13 O10 1.932(5) .
Cu13 O9 1.935(5) 2_665
Cu13 O18 1.949(5) .
Cu13 Cu13 2.9676(18) 2_665
O9 C9 1.454(11) .
O9 Cu13 1.935(5) 2_665
Cu14 O11 1.938(4) .
Cu14 O24 1.940(5) .
Cu14 O11 1.940(5) 2_666
Cu14 O12 1.959(5) .
Cu14 Cu14 2.9916(17) 2_666
O11 C11 1.429(7) .
O11 Cu14 1.940(5) 2_666
O12 C12 1.461(16) .
O99 C99 1.50(5) .
N1 C22 1.482(9) .
N1 C13 1.488(9) .
N1 C20 1.511(11) .
C13 C14 1.386(11) .
C13 C18 1.404(11) .
C14 C15 1.388(10) .
C14 C19 1.481(10) .
C15 C16 1.386(13) .
C16 C17 1.335(14) .
C17 C18 1.392(13) .
C19 O14 1.270(8) .
C19 O13 1.284(8) .
C20 C21 1.529(13) .
C21 O16 1.219(11) .
C21 O15 1.256(9) .
C22 C23 1.512(11) .
C23 O18 1.254(8) .
C23 O17 1.281(9) .
N2 C24 1.479(7) .
N2 C31 1.484(10) .
N2 C33 1.509(11) .
C24 C29 1.389(9) .
C24 C25 1.397(9) .
C25 C26 1.408(9) .
C25 C30 1.475(9) .
C26 C27 1.386(11) .
C27 C28 1.388(11) .
C28 C29 1.381(10) .
C30 O20 1.265(7) .
C30 O19 1.266(7) .
C31 C32 1.530(11) .
C32 O22 1.203(9) .
C32 O21 1.272(9) .
C33 C34 1.504(9) .
C34 O24 1.257(8) .
C34 O23 1.265(8) .
N3 C35 1.475(8) .
N3 C44 1.500(8) .
N3 C42 1.502(9) .
C35 C40 1.395(9) .
C35 C36 1.406(9) .
C36 C37 1.414(10) .
C36 C41 1.491(8) .
C37 C38 1.385(9) .
C38 C39 1.381(13) .
C39 C40 1.379(12) .
C41 O26 1.270(8) .
C41 O25 1.272(7) .
C42 C43 1.512(9) .
C43 O28 1.225(9) .
C43 O27 1.280(7) .
C44 C45 1.522(9) .
C45 O30 1.225(8) .
C45 O29 1.286(7) .
N4 C46 1.469(10) .
N4 C55 1.473(11) .
N4 C53 1.502(12) .
C46 C47 1.385(11) .
C46 C51 1.392(10) .
C47 C48 1.423(11) .
C47 C52 1.504(9) .
C48 C49 1.393(13) .
C49 C50 1.389(15) .
C50 C51 1.385(13) .
C52 O31 1.270(8) .
C52 O32 1.272(8) .
C53 C54 1.506(14) .
C54 O34 1.238(11) .
C54 O33 1.260(9) .
C55 C56 1.490(11) .
C56 O36 1.240(9) .
C56 O35 1.261(8) .
N5 C57 1.487(7) .
N5 C66 1.492(9) .
N5 C64 1.497(9) .
C57 C62 1.401(9) .
C57 C58 1.403(10) .
C58 C59 1.408(8) .
C58 C63 1.504(9) .
C59 C60 1.380(11) .
C60 C61 1.383(13) .
C61 C62 1.377(10) .
C63 O38 1.245(8) .
C63 O37 1.293(7) .
C64 C65 1.522(11) .
C65 O40 1.229(9) .
C65 O39 1.279(9) .
C66 C67 1.505(8) .
C67 O42 1.247(9) .
C67 O41 1.272(8) .
N6 C68 1.442(11) .
N6 C75 1.489(10) .
N6 C77 1.528(9) .
C68 C73 1.394(11) .
C68 C69 1.409(11) .
C69 C70 1.386(14) .
C69 C74 1.509(10) .
C70 C71 1.413(15) .
C71 C72 1.392(19) .
C72 C73 1.377(16) .
C74 O43 1.254(9) .
C74 O44 1.281(9) .
C75 C76 1.531(13) .
C76 O46 1.238(11) .
C76 O45 1.271(9) .
C77 C78 1.530(12) .
C78 O48 1.207(9) .
C78 O47 1.284(8) .
O111 C111 1.43(2) .
O121 O122 0.79(4) .
O121 C121 1.32(3) .
O122 C121 1.53(4) .
O131 C131 1.26(3) .
O132 C131 1.56(4) .
O141 C141 1.49(3) .
O151 O152 0.99(5) .
O151 C152 1.31(4) .
O151 C151 1.64(6) .
O152 C151 1.20(6) .
O152 C152 1.43(6) .
C151 C152 0.80(6) .
O161 C161 1.39(7) .
O161 O162 1.47(5) .
O162 C162 1.20(8) .
O162 C161 1.82(9) .
C161 C162 1.51(8) .
C161 O311 1.82(7) .
O171 C171 1.50(5) .
O181 C181 1.69(5) .
O182 C181 1.38(6) .
O191 C192 1.65(6) .
O191 C191 1.65(9) .
O192 C192 1.77(6) .
C191 C192 1.25(9) .
O201 C201 1.40(9) .
O202 C201 1.80(9) .
O211 C211 1.42(7) .
O212 C211 1.17(9) .
O221 O222 1.12(4) .
O222 C222 1.55(16) .
C221 C301 1.26(8) 2_666
C222 C271 1.74(15) .
O231 C231 1.69(6) .
O241 C242 1.37(11) .
O241 C241 1.69(7) .
O251 C251 1.51(6) .
O262 C261 1.77(8) .
O271 C271 1.36(7) .
O271 C272 1.47(10) .
O272 C271 1.64(7) .
C271 C272 1.24(10) .
C272 O361 1.67(11) .
O281 O282 0.94(4) .
O281 O331 1.51(5) .
O281 C282 1.74(4) .
O282 C282 1.11(3) .
C281 C282 1.63(5) .
O291 C291 1.81(6) .
C301 C221 1.26(8) 2_666
O321 C321 1.88(8) .
O331 C332 1.05(5) .
O331 C331 1.46(5) .
O331 O332 1.58(7) .
O332 C331 0.70(8) .
O332 C332 0.94(8) .
C331 C332 1.30(5) .
O342 C341 1.85(7) .
O361 C361 1.80(11) .
